data_7134307
loop_
_publ_author_name
'Ramachandran, Arya'
'Bauri, Somnath'
'Rit, Arnab'

_publ_section_title
;
 Alkene-promoted NHC ligand substitution in orthometalated Ru-NHC
 complexes <i>via</i> &#x3c3;-bond metathesis: a mechanistic insight.
;
_journal_issue 26
_journal_name_full 'Chemical communications (Cambridge, England)'
_journal_page_first 5011
_journal_page_last 5014
_journal_paper_doi 10.1039/d4cc05886k
_journal_volume 61
_journal_year 2025
_chemical_formula_sum 'C26 H37 Br N2 Ru Si'
_chemical_formula_weight 586.64
_space_group_crystal_system monoclinic
_space_group_IT_number 14
_space_group_name_Hall '-P 2ybc'
_space_group_name_H-M_alt 'P 1 21/c 1'
_atom_sites_solution_hydrogens geom
_audit_creation_method SHELXL-2014/7
_audit_update_record
;
2024-07-12 deposited with the CCDC.	2025-02-09 downloaded from the CCDC.
;
_cell_angle_alpha 90
_cell_angle_beta 110.614(2)
_cell_angle_gamma 90
_cell_formula_units_Z 4
_cell_length_a 13.9782(8)
_cell_length_b 12.5557(6)
_cell_length_c 16.6745(8)
_cell_measurement_reflns_used 7990
_cell_measurement_temperature 296(2)
_cell_measurement_theta_max 25.61
_cell_measurement_theta_min 2.31
_cell_volume 2739.1(2)
_computing_cell_refinement 'Bruker SAINT'
_computing_data_collection 'Bruker APEX2'
_computing_data_reduction 'Bruker SAINT'
_computing_molecular_graphics 'Bruker SHELXTL'
_computing_publication_material 'Bruker SHELXTL'
_computing_structure_refinement 'SHELXL-2014/7 (Sheldrick, 2014)'
_computing_structure_solution 'SHELXS-97 (Sheldrick 2008)'
_diffrn_ambient_temperature 296(2)
_diffrn_measured_fraction_theta_full 1.000
_diffrn_measured_fraction_theta_max 1.000
_diffrn_measurement_device_type 'Bruker APEX-II CCD'
_diffrn_measurement_method '\f and \w scans'
_diffrn_radiation_type MoK\a
_diffrn_radiation_wavelength 0.71073
_diffrn_reflns_av_R_equivalents 0.0256
_diffrn_reflns_av_unetI/netI 0.0260
_diffrn_reflns_Laue_measured_fraction_full 1.000
_diffrn_reflns_Laue_measured_fraction_max 1.000
_diffrn_reflns_limit_h_max 16
_diffrn_reflns_limit_h_min -12
_diffrn_reflns_limit_k_max 14
_diffrn_reflns_limit_k_min -14
_diffrn_reflns_limit_l_max 19
_diffrn_reflns_limit_l_min -19
_diffrn_reflns_number 19156
_diffrn_reflns_point_group_measured_fraction_full 1.000
_diffrn_reflns_point_group_measured_fraction_max 1.000
_diffrn_reflns_theta_full 24.999
_diffrn_reflns_theta_max 24.999
_diffrn_reflns_theta_min 2.082
_exptl_absorpt_coefficient_mu 2.090
_exptl_absorpt_correction_T_max 0.680
_exptl_absorpt_correction_T_min 0.582
_exptl_absorpt_correction_type multi-scan
_exptl_absorpt_process_details 'SADABS V2014/5(Bruker AXS.Inc)'
_exptl_crystal_colour yellow
_exptl_crystal_density_diffrn 1.423
_exptl_crystal_description Block
_exptl_crystal_F_000 1200
_exptl_crystal_size_max 0.290
_exptl_crystal_size_mid 0.250
_exptl_crystal_size_min 0.200
_refine_diff_density_max 0.318
_refine_diff_density_min -0.473
_refine_diff_density_rms 0.059
_refine_ls_extinction_method none
_refine_ls_goodness_of_fit_ref 1.027
_refine_ls_hydrogen_treatment constr
_refine_ls_matrix_type full
_refine_ls_number_parameters 287
_refine_ls_number_reflns 4824
_refine_ls_number_restraints 0
_refine_ls_restrained_S_all 1.027
_refine_ls_R_factor_all 0.0358
_refine_ls_R_factor_gt 0.0255
_refine_ls_shift/su_max 0.002
_refine_ls_shift/su_mean 0.000
_refine_ls_structure_factor_coef Fsqd
_refine_ls_weighting_details 'w=1/[\s^2^(Fo^2^)+(0.0331P)^2^+0.7257P] where P=(Fo^2^+2Fc^2^)/3'
_refine_ls_weighting_scheme calc
_refine_ls_wR_factor_gt 0.0594
_refine_ls_wR_factor_ref 0.0631
_reflns_Friedel_coverage 0.000
_reflns_number_gt 4026
_reflns_number_total 4824
_reflns_threshold_expression 'I > 2\s(I)'
_cod_data_source_file d4cc05886k2.cif
_cod_data_source_block AR1565
_cod_depositor_comments 'Adding full bibliography for 7134307.cif.'
_cod_original_sg_symbol_H-M 'P 21/c'
_cod_database_code 7134307
_shelx_shelxl_version_number 2014/7
_shelx_space_group_comment
; 
The symmetry employed for this shelxl refinement is uniquely defined 
by the following loop, which should always be used as a source of 
symmetry information in preference to the above space-group names. 
They are only intended as comments. 
;
_shelx_estimated_absorpt_t_min 0.582
_shelx_estimated_absorpt_t_max 0.680

loop_
_space_group_symop_operation_xyz
'x, y, z'
'-x, y+1/2, -z+1/2'
'-x, -y, -z'
'x, -y-1/2, z-1/2'

loop_
_atom_site_label
_atom_site_type_symbol
_atom_site_fract_x
_atom_site_fract_y
_atom_site_fract_z
_atom_site_U_iso_or_equiv
_atom_site_adp_type
_atom_site_occupancy
_atom_site_site_symmetry_order
_atom_site_calc_flag
_atom_site_refinement_flags_posn
_atom_site_refinement_flags_adp
_atom_site_refinement_flags_occupancy
_atom_site_disorder_assembly
_atom_site_disorder_group
Br1 Br 1.06946(2) 0.45942(2) 0.18180(2) 0.05084(10) Uani 1 1 d . . . . .
C1 C 1.0135(2) 0.7804(2) 0.15945(17) 0.0507(7) Uani 1 1 d . . . . .
H1 H 1.0551 0.8030 0.2176 0.061 Uiso 1 1 calc R U . . .
C2 C 1.0599(2) 0.7222(2) 0.11303(16) 0.0472(7) Uani 1 1 d . . . . .
C3 C 0.9967(2) 0.6713(2) 0.03566(15) 0.0430(6) Uani 1 1 d . . . . .
H3 H 1.0275 0.6206 0.0072 0.052 Uiso 1 1 calc R U . . .
C4 C 0.8914(2) 0.68042(19) 0.00794(15) 0.0425(6) Uani 1 1 d . . . . .
H4 H 0.8499 0.6357 -0.0398 0.051 Uiso 1 1 calc R U . . .
C5 C 0.8427(2) 0.7327(2) 0.05862(16) 0.0450(6) Uani 1 1 d . . . . .
C6 C 0.9060(2) 0.7821(2) 0.13563(16) 0.0497(7) Uani 1 1 d . . . . .
H6 H 0.8752 0.8116 0.1753 0.060 Uiso 1 1 calc R U . . .
C7 C 1.1740(2) 0.7087(3) 0.1427(2) 0.0716(9) Uani 1 1 d . . . . .
H7A H 1.2004 0.7482 0.1057 0.107 Uiso 1 1 calc R U . . .
H7B H 1.1903 0.6347 0.1411 0.107 Uiso 1 1 calc R U . . .
H7C H 1.2043 0.7348 0.2003 0.107 Uiso 1 1 calc R U . . .
C8 C 0.7273(2) 0.7394(3) 0.0275(2) 0.0630(8) Uani 1 1 d . . . . .
H8 H 0.6999 0.6744 -0.0050 0.076 Uiso 1 1 calc R U . . .
C9 C 0.6837(3) 0.7476(4) 0.0988(3) 0.1040(14) Uani 1 1 d . . . . .
H9A H 0.7130 0.6931 0.1406 0.156 Uiso 1 1 calc R U . . .
H9B H 0.6109 0.7388 0.0754 0.156 Uiso 1 1 calc R U . . .
H9C H 0.6997 0.8163 0.1256 0.156 Uiso 1 1 calc R U . . .
C10 C 0.6925(3) 0.8334(3) -0.0338(3) 0.1000(13) Uani 1 1 d . . . . .
H10A H 0.7185 0.8983 -0.0036 0.150 Uiso 1 1 calc R U . . .
H10B H 0.6192 0.8359 -0.0565 0.150 Uiso 1 1 calc R U . . .
H10C H 0.7180 0.8252 -0.0799 0.150 Uiso 1 1 calc R U . . .
C11 C 0.82521(19) 0.5045(2) 0.11016(16) 0.0432(6) Uani 1 1 d . . . . .
C12 C 0.7805(2) 0.4821(2) 0.17183(18) 0.0487(7) Uani 1 1 d . . . . .
C13 C 0.6916(2) 0.4224(2) 0.1551(2) 0.0639(8) Uani 1 1 d . . . . .
C14 C 0.6503(3) 0.3794(3) 0.0736(3) 0.0823(11) Uani 1 1 d . . . . .
H14 H 0.5913 0.3385 0.0602 0.099 Uiso 1 1 calc R U . . .
C15 C 0.6929(3) 0.3946(3) 0.0117(3) 0.0776(10) Uani 1 1 d . . . . .
H15 H 0.6637 0.3632 -0.0419 0.093 Uiso 1 1 calc R U . . .
C16 C 0.7794(2) 0.4568(2) 0.02974(19) 0.0559(7) Uani 1 1 d . . . . .
H16 H 0.8078 0.4673 -0.0124 0.067 Uiso 1 1 calc R U . . .
C17 C 0.9175(3) 0.5777(3) 0.3849(2) 0.0661(9) Uani 1 1 d . . . . .
H17 H 0.9359 0.5865 0.4438 0.079 Uiso 1 1 calc R U . . .
C18 C 0.8375(3) 0.5250(3) 0.3348(2) 0.0652(9) Uani 1 1 d . . . . .
H18 H 0.7891 0.4899 0.3518 0.078 Uiso 1 1 calc R U . . .
C19 C 1.0661(2) 0.6743(3) 0.36743(17) 0.0603(8) Uani 1 1 d . . . . .
H19A H 1.0576 0.7367 0.3986 0.072 Uiso 1 1 calc R U . . .
H19B H 1.0843 0.6986 0.3195 0.072 Uiso 1 1 calc R U . . .
C20 C 1.1503(3) 0.6086(3) 0.4245(3) 0.1260(19) Uani 1 1 d . . . . .
H20A H 1.1387 0.5952 0.4770 0.189 Uiso 1 1 calc R U . . .
H20B H 1.2139 0.6457 0.4367 0.189 Uiso 1 1 calc R U . . .
H20C H 1.1530 0.5422 0.3969 0.189 Uiso 1 1 calc R U . . .
C21 C 0.6338(3) 0.4058(3) 0.2158(3) 0.0761(10) Uani 1 1 d . . . . .
H21A H 0.6826 0.3885 0.2720 0.091 Uiso 1 1 calc R U . . .
H21B H 0.5890 0.3448 0.1961 0.091 Uiso 1 1 calc R U . . .
C22 C 0.5700(2) 0.5002(3) 0.2248(2) 0.0743(10) Uani 1 1 d . . . . .
H22A H 0.5313 0.5275 0.1682 0.089 Uiso 1 1 calc R U . . .
H22B H 0.6155 0.5564 0.2562 0.089 Uiso 1 1 calc R U . . .
C23 C 0.4181(3) 0.5905(4) 0.3000(3) 0.1159(16) Uani 1 1 d . . . . .
H23A H 0.3867 0.6271 0.2466 0.174 Uiso 1 1 calc R U . . .
H23B H 0.4690 0.6355 0.3390 0.174 Uiso 1 1 calc R U . . .
H23C H 0.3671 0.5729 0.3242 0.174 Uiso 1 1 calc R U . . .
C24 C 0.5517(3) 0.4012(3) 0.3853(3) 0.0921(12) Uani 1 1 d . . . . .
H24A H 0.6152 0.4379 0.4122 0.138 Uiso 1 1 calc R U . . .
H24B H 0.5651 0.3282 0.3756 0.138 Uiso 1 1 calc R U . . .
H24C H 0.5120 0.4039 0.4220 0.138 Uiso 1 1 calc R U . . .
C25 C 0.3800(3) 0.3755(4) 0.2129(3) 0.1022(14) Uani 1 1 d . . . . .
H25A H 0.3526 0.4037 0.1559 0.153 Uiso 1 1 calc R U . . .
H25B H 0.3262 0.3689 0.2360 0.153 Uiso 1 1 calc R U . . .
H25C H 0.4093 0.3067 0.2116 0.153 Uiso 1 1 calc R U . . .
N1 N 0.83840(17) 0.53116(17) 0.25237(14) 0.0468(5) Uani 1 1 d . . . . .
C26 C 0.9200(2) 0.58883(19) 0.25205(15) 0.0403(6) Uani 1 1 d . . . . .
N2 N 0.96924(19) 0.61749(17) 0.33467(13) 0.0502(6) Uani 1 1 d . . . . .
Ru1 Ru 0.94247(2) 0.61309(2) 0.14094(2) 0.03408(8) Uani 1 1 d . . . . .
Si1 Si 0.47957(6) 0.46612(8) 0.28108(6) 0.0658(2) Uani 1 1 d . . . . .

loop_
_atom_site_aniso_label
_atom_site_aniso_U_11
_atom_site_aniso_U_22
_atom_site_aniso_U_33
_atom_site_aniso_U_23
_atom_site_aniso_U_13
_atom_site_aniso_U_12
Br1 0.05821(19) 0.04774(16) 0.04762(17) 0.00548(12) 0.01996(14) 0.01227(13)
C1 0.070(2) 0.0384(14) 0.0400(15) -0.0019(11) 0.0152(15) -0.0136(14)
C2 0.0500(17) 0.0438(15) 0.0473(16) 0.0057(12) 0.0167(14) -0.0117(13)
C3 0.0550(18) 0.0415(14) 0.0365(14) 0.0032(11) 0.0209(13) -0.0021(13)
C4 0.0523(17) 0.0403(14) 0.0312(13) 0.0022(10) 0.0101(12) -0.0003(13)
C5 0.0521(17) 0.0394(14) 0.0423(14) 0.0065(11) 0.0152(13) 0.0081(13)
C6 0.070(2) 0.0369(14) 0.0459(16) -0.0001(11) 0.0252(15) 0.0066(14)
C7 0.055(2) 0.079(2) 0.075(2) -0.0025(17) 0.0165(17) -0.0183(17)
C8 0.0524(19) 0.0618(19) 0.071(2) 0.0078(16) 0.0169(16) 0.0180(15)
C9 0.075(3) 0.124(4) 0.125(3) 0.014(3) 0.051(3) 0.044(3)
C10 0.073(3) 0.085(3) 0.113(3) 0.029(2) -0.002(2) 0.021(2)
C11 0.0405(15) 0.0403(14) 0.0494(15) -0.0023(12) 0.0166(13) 0.0017(12)
C12 0.0458(17) 0.0400(15) 0.0645(18) 0.0002(13) 0.0248(15) 0.0034(13)
C13 0.0520(19) 0.0487(17) 0.100(3) 0.0042(17) 0.0380(19) 0.0016(15)
C14 0.052(2) 0.071(2) 0.125(3) -0.022(2) 0.033(2) -0.0223(18)
C15 0.064(2) 0.073(2) 0.088(3) -0.0285(19) 0.017(2) -0.0190(18)
C16 0.0539(18) 0.0526(17) 0.0597(18) -0.0137(14) 0.0182(15) -0.0083(15)
C17 0.092(3) 0.075(2) 0.0450(18) 0.0082(16) 0.0411(19) 0.015(2)
C18 0.081(2) 0.069(2) 0.067(2) 0.0099(17) 0.052(2) 0.0073(19)
C19 0.072(2) 0.0625(19) 0.0385(16) -0.0041(13) 0.0104(15) 0.0018(17)
C20 0.090(3) 0.103(3) 0.135(4) 0.011(3) -0.022(3) 0.004(3)
C21 0.058(2) 0.063(2) 0.123(3) 0.0162(19) 0.051(2) 0.0048(16)
C22 0.058(2) 0.067(2) 0.105(3) 0.0174(19) 0.038(2) 0.0097(17)
C23 0.069(3) 0.130(4) 0.132(4) -0.032(3) 0.015(3) 0.028(3)
C24 0.075(3) 0.103(3) 0.091(3) 0.011(2) 0.020(2) -0.023(2)
C25 0.076(3) 0.141(4) 0.089(3) -0.030(3) 0.028(2) -0.033(3)
N1 0.0516(14) 0.0485(13) 0.0495(13) 0.0052(10) 0.0293(11) 0.0081(11)
C26 0.0471(16) 0.0397(14) 0.0361(14) 0.0016(10) 0.0172(12) 0.0111(12)
N2 0.0648(16) 0.0525(14) 0.0375(12) 0.0014(10) 0.0234(12) 0.0101(12)
Ru1 0.03910(13) 0.03419(12) 0.02922(11) -0.00250(8) 0.01236(9) 0.00029(9)
Si1 0.0395(5) 0.0802(6) 0.0787(6) -0.0016(5) 0.0219(4) -0.0005(4)

loop_
_atom_type_symbol
_atom_type_description
_atom_type_scat_dispersion_real
_atom_type_scat_dispersion_imag
_atom_type_scat_source
C C 0.0033 0.0016 'International Tables Vol C Tables 4.2.6.8 and 6.1.1.4'
H H 0.0000 0.0000 'International Tables Vol C Tables 4.2.6.8 and 6.1.1.4'
N N 0.0061 0.0033 'International Tables Vol C Tables 4.2.6.8 and 6.1.1.4'
Si Si 0.0817 0.0704 'International Tables Vol C Tables 4.2.6.8 and 6.1.1.4'
Br Br -0.2901 2.4595 'International Tables Vol C Tables 4.2.6.8 and 6.1.1.4'
Ru Ru -1.2594 0.8363 'International Tables Vol C Tables 4.2.6.8 and 6.1.1.4'

loop_
_geom_angle_atom_site_label_1
_geom_angle_atom_site_label_2
_geom_angle_atom_site_label_3
_geom_angle
_geom_angle_site_symmetry_1
_geom_angle_site_symmetry_3
_geom_angle_publ_flag
C2 C1 C6 120.9(2) . . ?
C2 C1 Ru1 72.96(15) . . ?
C6 C1 Ru1 67.03(14) . . ?
C2 C1 H1 118.4 . . ?
C6 C1 H1 118.4 . . ?
Ru1 C1 H1 118.4 . . ?
C1 C2 C3 118.6(2) . . ?
C1 C2 C7 121.9(3) . . ?
C3 C2 C7 119.5(3) . . ?
C1 C2 Ru1 72.15(15) . . ?
C3 C2 Ru1 70.11(14) . . ?
C7 C2 Ru1 127.9(2) . . ?
C4 C3 C2 120.7(2) . . ?
C4 C3 Ru1 71.26(14) . . ?
C2 C3 Ru1 73.39(13) . . ?
C4 C3 H3 119.3 . . ?
C2 C3 H3 119.3 . . ?
Ru1 C3 H3 119.3 . . ?
C3 C4 C5 121.1(2) . . ?
C3 C4 Ru1 72.99(14) . . ?
C5 C4 Ru1 68.78(13) . . ?
C3 C4 H4 118.6 . . ?
C5 C4 H4 118.6 . . ?
Ru1 C4 H4 118.6 . . ?
C4 C5 C6 117.6(2) . . ?
C4 C5 C8 119.9(2) . . ?
C6 C5 C8 122.4(2) . . ?
C4 C5 Ru1 73.79(14) . . ?
C6 C5 Ru1 70.97(14) . . ?
C8 C5 Ru1 128.58(19) . . ?
C1 C6 C5 120.7(2) . . ?
C1 C6 Ru1 76.28(15) . . ?
C5 C6 Ru1 70.95(14) . . ?
C1 C6 H6 119.5 . . ?
C5 C6 H6 119.5 . . ?
Ru1 C6 H6 119.5 . . ?
C2 C7 H7A 109.5 . . ?
C2 C7 H7B 109.5 . . ?
H7A C7 H7B 109.5 . . ?
C2 C7 H7C 109.5 . . ?
H7A C7 H7C 109.5 . . ?
H7B C7 H7C 109.5 . . ?
C5 C8 C9 114.1(3) . . ?
C5 C8 C10 108.8(3) . . ?
C9 C8 C10 110.6(3) . . ?
C5 C8 H8 107.7 . . ?
C9 C8 H8 107.7 . . ?
C10 C8 H8 107.7 . . ?
C8 C9 H9A 109.5 . . ?
C8 C9 H9B 109.5 . . ?
H9A C9 H9B 109.5 . . ?
C8 C9 H9C 109.5 . . ?
H9A C9 H9C 109.5 . . ?
H9B C9 H9C 109.5 . . ?
C8 C10 H10A 109.5 . . ?
C8 C10 H10B 109.5 . . ?
H10A C10 H10B 109.5 . . ?
C8 C10 H10C 109.5 . . ?
H10A C10 H10C 109.5 . . ?
H10B C10 H10C 109.5 . . ?
C16 C11 C12 116.3(2) . . ?
C16 C11 Ru1 125.4(2) . . ?
C12 C11 Ru1 118.11(19) . . ?
C13 C12 C11 123.8(3) . . ?
C13 C12 N1 125.9(3) . . ?
C11 C12 N1 110.3(2) . . ?
C14 C13 C12 116.1(3) . . ?
C14 C13 C21 117.7(3) . . ?
C12 C13 C21 126.0(3) . . ?
C15 C14 C13 122.7(3) . . ?
C15 C14 H14 118.6 . . ?
C13 C14 H14 118.6 . . ?
C14 C15 C16 119.6(3) . . ?
C14 C15 H15 120.2 . . ?
C16 C15 H15 120.2 . . ?
C15 C16 C11 121.4(3) . . ?
C15 C16 H16 119.3 . . ?
C11 C16 H16 119.3 . . ?
C18 C17 N2 107.9(3) . . ?
C18 C17 H17 126.1 . . ?
N2 C17 H17 126.1 . . ?
C17 C18 N1 107.5(3) . . ?
C17 C18 H18 126.3 . . ?
N1 C18 H18 126.3 . . ?
N2 C19 C20 113.1(3) . . ?
N2 C19 H19A 109.0 . . ?
C20 C19 H19A 109.0 . . ?
N2 C19 H19B 109.0 . . ?
C20 C19 H19B 109.0 . . ?
H19A C19 H19B 107.8 . . ?
C19 C20 H20A 109.5 . . ?
C19 C20 H20B 109.5 . . ?
H20A C20 H20B 109.5 . . ?
C19 C20 H20C 109.5 . . ?
H20A C20 H20C 109.5 . . ?
H20B C20 H20C 109.5 . . ?
C13 C21 C22 115.3(3) . . ?
C13 C21 H21A 108.5 . . ?
C22 C21 H21A 108.5 . . ?
C13 C21 H21B 108.5 . . ?
C22 C21 H21B 108.5 . . ?
H21A C21 H21B 107.5 . . ?
C21 C22 Si1 113.2(2) . . ?
C21 C22 H22A 108.9 . . ?
Si1 C22 H22A 108.9 . . ?
C21 C22 H22B 108.9 . . ?
Si1 C22 H22B 108.9 . . ?
H22A C22 H22B 107.8 . . ?
Si1 C23 H23A 109.5 . . ?
Si1 C23 H23B 109.5 . . ?
H23A C23 H23B 109.5 . . ?
Si1 C23 H23C 109.5 . . ?
H23A C23 H23C 109.5 . . ?
H23B C23 H23C 109.5 . . ?
Si1 C24 H24A 109.5 . . ?
Si1 C24 H24B 109.5 . . ?
H24A C24 H24B 109.5 . . ?
Si1 C24 H24C 109.5 . . ?
H24A C24 H24C 109.5 . . ?
H24B C24 H24C 109.5 . . ?
Si1 C25 H25A 109.5 . . ?
Si1 C25 H25B 109.5 . . ?
H25A C25 H25B 109.5 . . ?
Si1 C25 H25C 109.5 . . ?
H25A C25 H25C 109.5 . . ?
H25B C25 H25C 109.5 . . ?
C26 N1 C18 109.7(2) . . ?
C26 N1 C12 115.1(2) . . ?
C18 N1 C12 134.8(3) . . ?
N1 C26 N2 105.4(2) . . ?
N1 C26 Ru1 119.39(18) . . ?
N2 C26 Ru1 135.2(2) . . ?
C26 N2 C17 109.5(3) . . ?
C26 N2 C19 125.8(2) . . ?
C17 N2 C19 124.5(3) . . ?
C26 Ru1 C11 76.09(11) . . ?
C26 Ru1 C5 114.37(10) . . ?
C11 Ru1 C5 91.29(10) . . ?
C26 Ru1 C6 94.30(10) . . ?
C11 Ru1 C6 118.83(11) . . ?
C5 Ru1 C6 38.07(10) . . ?
C26 Ru1 C4 150.54(10) . . ?
C11 Ru1 C4 93.14(10) . . ?
C5 Ru1 C4 37.43(9) . . ?
C6 Ru1 C4 66.65(9) . . ?
C26 Ru1 C3 165.44(10) . . ?
C11 Ru1 C3 118.43(10) . . ?
C5 Ru1 C3 66.63(10) . . ?
C6 Ru1 C3 77.94(10) . . ?
C4 Ru1 C3 35.76(9) . . ?
C26 Ru1 C1 102.43(10) . . ?
C11 Ru1 C1 155.49(11) . . ?
C5 Ru1 C1 66.71(10) . . ?
C6 Ru1 C1 36.69(11) . . ?
C4 Ru1 C1 76.13(9) . . ?
C3 Ru1 C1 64.04(9) . . ?
C26 Ru1 C2 129.00(10) . . ?
C11 Ru1 C2 154.91(10) . . ?
C5 Ru1 C2 78.85(10) . . ?
C6 Ru1 C2 65.54(10) . . ?
C4 Ru1 C2 65.06(9) . . ?
C3 Ru1 C2 36.50(9) . . ?
C1 Ru1 C2 34.89(9) . . ?
C26 Ru1 Br1 87.65(7) . . ?
C11 Ru1 Br1 89.07(7) . . ?
C5 Ru1 Br1 157.38(7) . . ?
C6 Ru1 Br1 151.70(8) . . ?
C4 Ru1 Br1 119.97(7) . . ?
C3 Ru1 Br1 93.45(7) . . ?
C1 Ru1 Br1 115.41(8) . . ?
C2 Ru1 Br1 91.47(7) . . ?
C25 Si1 C23 109.2(2) . . ?
C25 Si1 C24 110.33(19) . . ?
C23 Si1 C24 109.8(2) . . ?
C25 Si1 C22 109.19(18) . . ?
C23 Si1 C22 109.1(2) . . ?
C24 Si1 C22 109.23(17) . . ?

loop_
_geom_bond_atom_site_label_1
_geom_bond_atom_site_label_2
_geom_bond_distance
_geom_bond_site_symmetry_2
_geom_bond_publ_flag
Br1 Ru1 2.5467(3) . ?
C1 C2 1.380(4) . ?
C1 C6 1.413(4) . ?
C1 Ru1 2.297(2) . ?
C1 H1 0.9800 . ?
C2 C3 1.432(3) . ?
C2 C7 1.505(4) . ?
C2 Ru1 2.307(2) . ?
C3 C4 1.384(3) . ?
C3 Ru1 2.264(2) . ?
C3 H3 0.9800 . ?
C4 C5 1.419(3) . ?
C4 Ru1 2.242(2) . ?
C4 H4 0.9800 . ?
C5 C6 1.420(4) . ?
C5 C8 1.513(4) . ?
C5 Ru1 2.177(2) . ?
C6 Ru1 2.177(3) . ?
C6 H6 0.9800 . ?
C7 H7A 0.9600 . ?
C7 H7B 0.9600 . ?
C7 H7C 0.9600 . ?
C8 C9 1.518(4) . ?
C8 C10 1.525(4) . ?
C8 H8 0.9800 . ?
C9 H9A 0.9600 . ?
C9 H9B 0.9600 . ?
C9 H9C 0.9600 . ?
C10 H10A 0.9600 . ?
C10 H10B 0.9600 . ?
C10 H10C 0.9600 . ?
C11 C16 1.401(4) . ?
C11 C12 1.407(4) . ?
C11 Ru1 2.053(3) . ?
C12 C13 1.392(4) . ?
C12 N1 1.440(3) . ?
C13 C14 1.386(5) . ?
C13 C21 1.515(4) . ?
C14 C15 1.374(5) . ?
C14 H14 0.9300 . ?
C15 C16 1.380(4) . ?
C15 H15 0.9300 . ?
C16 H16 0.9300 . ?
C17 C18 1.315(4) . ?
C17 N2 1.379(4) . ?
C17 H17 0.9300 . ?
C18 N1 1.381(3) . ?
C18 H18 0.9300 . ?
C19 N2 1.456(4) . ?
C19 C20 1.478(5) . ?
C19 H19A 0.9700 . ?
C19 H19B 0.9700 . ?
C20 H20A 0.9600 . ?
C20 H20B 0.9600 . ?
C20 H20C 0.9600 . ?
C21 C22 1.523(4) . ?
C21 H21A 0.9700 . ?
C21 H21B 0.9700 . ?
C22 Si1 1.870(3) . ?
C22 H22A 0.9700 . ?
C22 H22B 0.9700 . ?
C23 Si1 1.862(4) . ?
C23 H23A 0.9600 . ?
C23 H23B 0.9600 . ?
C23 H23C 0.9600 . ?
C24 Si1 1.863(4) . ?
C24 H24A 0.9600 . ?
C24 H24B 0.9600 . ?
C24 H24C 0.9600 . ?
C25 Si1 1.847(4) . ?
C25 H25A 0.9600 . ?
C25 H25B 0.9600 . ?
C25 H25C 0.9600 . ?
N1 C26 1.353(3) . ?
C26 N2 1.354(3) . ?
C26 Ru1 2.008(2) . ?

loop_
_geom_torsion_atom_site_label_1
_geom_torsion_atom_site_label_2
_geom_torsion_atom_site_label_3
_geom_torsion_atom_site_label_4
_geom_torsion
_geom_torsion_site_symmetry_1
_geom_torsion_site_symmetry_2
_geom_torsion_site_symmetry_3
_geom_torsion_site_symmetry_4
_geom_torsion_publ_flag
C6 C1 C2 C3 5.6(4) . . . . ?
Ru1 C1 C2 C3 54.4(2) . . . . ?
C6 C1 C2 C7 -172.8(3) . . . . ?
Ru1 C1 C2 C7 -124.0(3) . . . . ?
C6 C1 C2 Ru1 -48.8(2) . . . . ?
C1 C2 C3 C4 0.1(4) . . . . ?
C7 C2 C3 C4 178.5(2) . . . . ?
Ru1 C2 C3 C4 55.5(2) . . . . ?
C1 C2 C3 Ru1 -55.3(2) . . . . ?
C7 C2 C3 Ru1 123.1(2) . . . . ?
C2 C3 C4 C5 -5.3(4) . . . . ?
Ru1 C3 C4 C5 51.2(2) . . . . ?
C2 C3 C4 Ru1 -56.5(2) . . . . ?
C3 C4 C5 C6 4.6(3) . . . . ?
Ru1 C4 C5 C6 57.6(2) . . . . ?
C3 C4 C5 C8 -178.7(2) . . . . ?
Ru1 C4 C5 C8 -125.6(2) . . . . ?
C3 C4 C5 Ru1 -53.1(2) . . . . ?
C2 C1 C6 C5 -6.3(4) . . . . ?
Ru1 C1 C6 C5 -57.6(2) . . . . ?
C2 C1 C6 Ru1 51.4(2) . . . . ?
C4 C5 C6 C1 1.1(4) . . . . ?
C8 C5 C6 C1 -175.6(2) . . . . ?
Ru1 C5 C6 C1 60.2(2) . . . . ?
C4 C5 C6 Ru1 -59.1(2) . . . . ?
C8 C5 C6 Ru1 124.2(2) . . . . ?
C4 C5 C8 C9 152.7(3) . . . . ?
C6 C5 C8 C9 -30.7(4) . . . . ?
Ru1 C5 C8 C9 60.0(4) . . . . ?
C4 C5 C8 C10 -83.3(3) . . . . ?
C6 C5 C8 C10 93.3(3) . . . . ?
Ru1 C5 C8 C10 -176.0(2) . . . . ?
C16 C11 C12 C13 -4.3(4) . . . . ?
Ru1 C11 C12 C13 170.4(2) . . . . ?
C16 C11 C12 N1 176.8(2) . . . . ?
Ru1 C11 C12 N1 -8.5(3) . . . . ?
C11 C12 C13 C14 3.5(4) . . . . ?
N1 C12 C13 C14 -177.8(3) . . . . ?
C11 C12 C13 C21 -172.9(3) . . . . ?
N1 C12 C13 C21 5.8(5) . . . . ?
C12 C13 C14 C15 -0.5(5) . . . . ?
C21 C13 C14 C15 176.2(3) . . . . ?
C13 C14 C15 C16 -1.3(6) . . . . ?
C14 C15 C16 C11 0.3(5) . . . . ?
C12 C11 C16 C15 2.3(4) . . . . ?
Ru1 C11 C16 C15 -172.0(2) . . . . ?
N2 C17 C18 N1 0.1(4) . . . . ?
C14 C13 C21 C22 -100.5(4) . . . . ?
C12 C13 C21 C22 75.9(4) . . . . ?
C13 C21 C22 Si1 167.7(3) . . . . ?
C17 C18 N1 C26 -0.2(3) . . . . ?
C17 C18 N1 C12 171.8(3) . . . . ?
C13 C12 N1 C26 -177.5(3) . . . . ?
C11 C12 N1 C26 1.3(3) . . . . ?
C13 C12 N1 C18 10.8(5) . . . . ?
C11 C12 N1 C18 -170.3(3) . . . . ?
C18 N1 C26 N2 0.3(3) . . . . ?
C12 N1 C26 N2 -173.5(2) . . . . ?
C18 N1 C26 Ru1 -179.69(18) . . . . ?
C12 N1 C26 Ru1 6.6(3) . . . . ?
N1 C26 N2 C17 -0.2(3) . . . . ?
Ru1 C26 N2 C17 179.7(2) . . . . ?
N1 C26 N2 C19 175.4(2) . . . . ?
Ru1 C26 N2 C19 -4.7(4) . . . . ?
C18 C17 N2 C26 0.1(3) . . . . ?
C18 C17 N2 C19 -175.6(3) . . . . ?
C20 C19 N2 C26 -112.2(4) . . . . ?
C20 C19 N2 C17 62.8(4) . . . . ?
C21 C22 Si1 C25 -67.7(3) . . . . ?
C21 C22 Si1 C23 173.1(3) . . . . ?
C21 C22 Si1 C24 53.0(3) . . . . ?
